data_7128412
loop_
_publ_author_name
'Zhang, Min'
'He, Xue-Wen'
'Xiong, Ya'
'Zuo, Xiong'
'Zhou, Wei'
'Liu, Xiong-Li'

_publ_section_title
;
 Asymmetric construction of six vicinal stereogenic centers on
 hexahydroxanthones <i>via</i> organocatalytic one-pot reactions.
;
_journal_issue 55
_journal_name_full 'Chemical communications (Cambridge, England)'
_journal_page_first 6764
_journal_page_last 6767
_journal_paper_doi 10.1039/d1cc02570h
_journal_volume 57
_journal_year 2021
_chemical_formula_moiety 'C18 H12 O4'
_chemical_formula_sum 'C18 H12 O4'
_chemical_formula_weight 292.28
_space_group_crystal_system orthorhombic
_space_group_IT_number 33
_space_group_name_Hall 'P 2c -2n'
_space_group_name_H-M_alt 'P n a 21'
_atom_sites_solution_hydrogens geom
_atom_sites_solution_primary dual
_audit_creation_date 2021-02-03
_audit_creation_method
;
Olex2 1.3-alpha
(compiled 2020.09.11 svn.r3730fd0d for OlexSys, GUI svn.r6159)
;
_audit_update_record
;
2021-05-16 deposited with the CCDC.	2021-06-03 downloaded from the CCDC.
;
_cell_angle_alpha 90
_cell_angle_beta 90
_cell_angle_gamma 90
_cell_formula_units_Z 4
_cell_length_a 23.3436(14)
_cell_length_b 4.9735(3)
_cell_length_c 11.5943(5)
_cell_measurement_reflns_used 1709
_cell_measurement_temperature 149.99(10)
_cell_measurement_theta_max 73.5240
_cell_measurement_theta_min 5.3470
_cell_volume 1346.09(13)
_computing_cell_refinement 'CrysAlisPro 1.171.38.43f (Rigaku OD, 2015)'
_computing_data_collection 'CrysAlisPro 1.171.38.43f (Rigaku OD, 2015)'
_computing_data_reduction 'CrysAlisPro 1.171.38.43f (Rigaku OD, 2015)'
_computing_molecular_graphics 'Olex2 1.3-alpha (Dolomanov et al., 2009)'
_computing_publication_material 'Olex2 1.3-alpha (Dolomanov et al., 2009)'
_computing_structure_refinement 'SHELXL 2018/3 (Sheldrick, 2015)'
_computing_structure_solution 'SHELXT 2018/2 (Sheldrick, 2018)'
_diffrn_ambient_environment N~2~
_diffrn_ambient_temperature 149.99(10)
_diffrn_detector 'CCD plate'
_diffrn_detector_area_resol_mean 5.2684
_diffrn_detector_type AtlasS2
_diffrn_measured_fraction_theta_full 0.999
_diffrn_measured_fraction_theta_max 0.959
_diffrn_measurement_details
;
List of Runs (angles in degrees, time in seconds):

  # Type    Start    End  Width  t~exp~   \w     \q     \k     \f   Frames
#--------------------------------------------------------------------------
  1  \w    -16.00  34.00   1.00    1.00    --  -40.73  38.00 -60.00   50
  2  \w    -56.00 -22.00   1.00    1.00    --  -40.73  38.00 -60.00   34
  3  \w    -81.00 -13.00   1.00    1.00    --  -40.73 -57.00 -60.00   68
  4  \w   -102.00 -68.00   1.00    1.00    --  -40.73-137.00  52.00   34
  5  \w     66.00 105.00   1.00    1.70    --  107.58 -94.00  90.00   39
  6  \w     30.00  57.00   1.00    1.70    --  107.58 -94.00  90.00   27
  7  \w     30.00  77.00   1.00    1.70    --  107.58 -94.00  30.00   47
  8  \w     57.00 173.00   1.00    1.70    --  107.58  15.00 -30.00  116
;
_diffrn_measurement_device 'four-circle diffractometer'
_diffrn_measurement_device_type 'SuperNova, Dual, Cu at zero, AtlasS2'
_diffrn_measurement_method '\w scans'
_diffrn_orient_matrix_type 'CrysAlisPro convention (1999,Acta A55,543-557)'
_diffrn_orient_matrix_UB_11 0.0069640000
_diffrn_orient_matrix_UB_12 -0.0810903000
_diffrn_orient_matrix_UB_13 -0.1274532000
_diffrn_orient_matrix_UB_21 0.0656587000
_diffrn_orient_matrix_UB_22 0.0125804000
_diffrn_orient_matrix_UB_23 0.0130304000
_diffrn_orient_matrix_UB_31 0.0008771000
_diffrn_orient_matrix_UB_32 -0.2985183000
_diffrn_orient_matrix_UB_33 0.0352009000
_diffrn_radiation_monochromator mirror
_diffrn_radiation_probe x-ray
_diffrn_radiation_type 'Cu K\a'
_diffrn_radiation_wavelength 1.54184
_diffrn_reflns_av_R_equivalents 0.0170
_diffrn_reflns_av_unetI/netI 0.0288
_diffrn_reflns_Laue_measured_fraction_full 0.999
_diffrn_reflns_Laue_measured_fraction_max 0.959
_diffrn_reflns_limit_h_max 28
_diffrn_reflns_limit_h_min -20
_diffrn_reflns_limit_k_max 4
_diffrn_reflns_limit_k_min -5
_diffrn_reflns_limit_l_max 14
_diffrn_reflns_limit_l_min -12
_diffrn_reflns_number 2876
_diffrn_reflns_point_group_measured_fraction_full 0.715
_diffrn_reflns_point_group_measured_fraction_max 0.682
_diffrn_reflns_theta_full 67.684
_diffrn_reflns_theta_max 73.619
_diffrn_reflns_theta_min 3.787
_diffrn_source 'micro-focus sealed X-ray tube'
_diffrn_source_type 'SuperNova (Cu) X-ray Source'
_exptl_absorpt_coefficient_mu 0.845
_exptl_absorpt_correction_T_max 1.00000
_exptl_absorpt_correction_T_min 0.55326
_exptl_absorpt_correction_type multi-scan
_exptl_absorpt_process_details
;
CrysAlisPro 1.171.38.43f (Rigaku Oxford Diffraction, 2015)
Empirical absorption correction using spherical harmonics,
 implemented in SCALE3 ABSPACK scaling algorithm.
;
_exptl_crystal_colour yellow
_exptl_crystal_colour_primary yellow
_exptl_crystal_density_diffrn 1.442
_exptl_crystal_description block
_exptl_crystal_F_000 608
_exptl_crystal_size_max 0.13
_exptl_crystal_size_mid 0.12
_exptl_crystal_size_min 0.1
_refine_diff_density_max 0.128
_refine_diff_density_min -0.202
_refine_diff_density_rms 0.046
_refine_ls_abs_structure_details
;
 Refined as an inversion twin.
;
_refine_ls_abs_structure_Flack 0.1(3)
_refine_ls_extinction_method none
_refine_ls_goodness_of_fit_ref 1.074
_refine_ls_hydrogen_treatment constr
_refine_ls_matrix_type full
_refine_ls_number_parameters 201
_refine_ls_number_reflns 1857
_refine_ls_number_restraints 1
_refine_ls_restrained_S_all 1.074
_refine_ls_R_factor_all 0.0364
_refine_ls_R_factor_gt 0.0348
_refine_ls_shift/su_max 0.000
_refine_ls_shift/su_mean 0.000
_refine_ls_structure_factor_coef Fsqd
_refine_ls_weighting_details 'w=1/[\s^2^(Fo^2^)+(0.0537P)^2^+0.0968P] where P=(Fo^2^+2Fc^2^)/3'
_refine_ls_weighting_scheme calc
_refine_ls_wR_factor_gt 0.0876
_refine_ls_wR_factor_ref 0.0900
_reflns_Friedel_coverage 0.353
_reflns_Friedel_fraction_full 0.398
_reflns_Friedel_fraction_max 0.375
_reflns_number_gt 1778
_reflns_number_total 1857
_reflns_threshold_expression 'I > 2\s(I)'
_cod_data_source_file d1cc02570h2.cif
_cod_data_source_block 17-10
_cod_depositor_comments 'Adding full bibliography for 7128410--7128412.cif.'
_cod_database_code 7128412
_shelx_shelxl_version_number 2018/3
_shelx_space_group_comment
;
The symmetry employed for this shelxl refinement is uniquely defined
by the following loop, which should always be used as a source of
symmetry information in preference to the above space-group names.
They are only intended as comments.
;
_reflns_odcompleteness_completeness 100.00
_reflns_odcompleteness_iscentric 1
_reflns_odcompleteness_theta 66.97
_olex2_refinement_description
;
1. Twinned data refinement
 Scales: 0.9(3)
 0.1(3)
2. Fixed Uiso
 At 1.2 times of:
  All C(H) groups
 At 1.5 times of:
  All O(H) groups
3.a Aromatic/amide H refined with riding coordinates:
 C3(H3), C4(H4), C5(H5), C6(H6), C8(H8), C9(H9), C11(H11), C15(H15), C16(H16),
 C17(H17), C18(H18)
3.b Idealised tetrahedral OH refined as rotating group:
 O1(H1)
;
_olex2_submission_special_instructions 'No special instructions were received'
_oxdiff_exptl_absorpt_empirical_details
;
Empirical correction (ABSPACK) includes:
- Absorption correction using spherical harmonics
- Frame scaling
;
_oxdiff_exptl_absorpt_empirical_full_max 1.398
_oxdiff_exptl_absorpt_empirical_full_min 0.477

loop_
_space_group_symop_operation_xyz
'x, y, z'
'-x, -y, z+1/2'
'x+1/2, -y+1/2, z'
'-x+1/2, y+1/2, z+1/2'

loop_
_atom_site_label
_atom_site_type_symbol
_atom_site_fract_x
_atom_site_fract_y
_atom_site_fract_z
_atom_site_U_iso_or_equiv
_atom_site_adp_type
_atom_site_occupancy
_atom_site_site_symmetry_order
_atom_site_calc_flag
_atom_site_refinement_flags_posn
_atom_site_refinement_flags_adp
_atom_site_refinement_flags_occupancy
_atom_site_disorder_assembly
_atom_site_disorder_group
O1 O 0.55567(9) 1.3871(4) 0.4020(2) 0.0385(5) Uani 1 1 d . . . . .
H1 H 0.581751 1.324255 0.363094 0.058 Uiso 1 1 calc R U . . .
O2 O 0.63773(9) 1.0716(4) 0.35227(19) 0.0346(4) Uani 1 1 d . . . . .
O3 O 0.73620(8) 0.2971(3) 0.59728(17) 0.0304(4) Uani 1 1 d . . . . .
O4 O 0.83043(8) 0.2209(3) 0.30189(16) 0.0265(4) Uani 1 1 d . . . . .
C1 C 0.58488(10) 1.0152(5) 0.5236(2) 0.0246(5) Uani 1 1 d . . . . .
C2 C 0.54859(11) 1.2367(5) 0.4981(3) 0.0299(6) Uani 1 1 d . . . . .
C3 C 0.50442(11) 1.3048(6) 0.5732(3) 0.0373(7) Uani 1 1 d . . . . .
H3 H 0.481060 1.451112 0.556359 0.045 Uiso 1 1 calc R U . . .
C4 C 0.49489(11) 1.1584(6) 0.6718(3) 0.0388(7) Uani 1 1 d . . . . .
H4 H 0.465491 1.207533 0.721649 0.047 Uiso 1 1 calc R U . . .
C5 C 0.52920(12) 0.9356(6) 0.6977(3) 0.0349(7) Uani 1 1 d . . . . .
H5 H 0.522272 0.833687 0.763488 0.042 Uiso 1 1 calc R U . . .
C6 C 0.57358(10) 0.8692(5) 0.6239(3) 0.0285(6) Uani 1 1 d . . . . .
H6 H 0.596654 0.722481 0.641712 0.034 Uiso 1 1 calc R U . . .
C7 C 0.63196(11) 0.9448(5) 0.4443(2) 0.0255(5) Uani 1 1 d . . . . .
C8 C 0.67250(10) 0.7261(5) 0.4737(2) 0.0243(5) Uani 1 1 d . . . . .
H8 H 0.670236 0.639008 0.544511 0.029 Uiso 1 1 calc R U . . .
C9 C 0.71239(10) 0.6560(5) 0.3966(2) 0.0234(5) Uani 1 1 d . . . . .
H9 H 0.712680 0.753974 0.328273 0.028 Uiso 1 1 calc R U . . .
C10 C 0.75564(10) 0.4443(4) 0.4064(2) 0.0213(5) Uani 1 1 d . . . . .
C11 C 0.78885(10) 0.4078(5) 0.3120(2) 0.0240(5) Uani 1 1 d . . . . .
H11 H 0.782514 0.520296 0.249185 0.029 Uiso 1 1 calc R U . . .
C12 C 0.76469(10) 0.2788(4) 0.5090(2) 0.0229(5) Uani 1 1 d . . . . .
C13 C 0.81195(10) 0.0807(4) 0.4973(2) 0.0218(5) Uani 1 1 d . . . . .
C14 C 0.84200(10) 0.0591(5) 0.3944(2) 0.0222(5) Uani 1 1 d . . . . .
C15 C 0.88568(11) -0.1296(5) 0.3783(2) 0.0264(5) Uani 1 1 d . . . . .
H15 H 0.904917 -0.141213 0.308280 0.032 Uiso 1 1 calc R U . . .
C16 C 0.89963(11) -0.2981(5) 0.4684(3) 0.0285(5) Uani 1 1 d . . . . .
H16 H 0.928612 -0.424644 0.459317 0.034 Uiso 1 1 calc R U . . .
C17 C 0.87045(11) -0.2798(5) 0.5733(2) 0.0280(6) Uani 1 1 d . . . . .
H17 H 0.880207 -0.393433 0.633881 0.034 Uiso 1 1 calc R U . . .
C18 C 0.82714(11) -0.0932(5) 0.5873(2) 0.0266(5) Uani 1 1 d . . . . .
H18 H 0.807831 -0.083017 0.657335 0.032 Uiso 1 1 calc R U . . .

loop_
_atom_site_aniso_label
_atom_site_aniso_U_11
_atom_site_aniso_U_22
_atom_site_aniso_U_33
_atom_site_aniso_U_23
_atom_site_aniso_U_13
_atom_site_aniso_U_12
O1 0.0401(11) 0.0334(10) 0.0419(13) 0.0022(9) -0.0093(10) 0.0105(8)
O2 0.0434(10) 0.0345(9) 0.0258(10) 0.0070(8) -0.0003(9) 0.0102(8)
O3 0.0369(9) 0.0326(9) 0.0219(10) 0.0064(8) 0.0104(9) 0.0090(7)
O4 0.0292(9) 0.0317(8) 0.0186(10) 0.0055(7) 0.0044(7) 0.0057(7)
C1 0.0252(10) 0.0258(11) 0.0228(13) -0.0059(10) -0.0052(11) 0.0020(9)
C2 0.0292(11) 0.0264(11) 0.0341(16) -0.0050(10) -0.0110(12) 0.0025(9)
C3 0.0246(11) 0.0344(13) 0.053(2) -0.0137(13) -0.0081(13) 0.0041(10)
C4 0.0251(11) 0.0428(15) 0.048(2) -0.0205(14) 0.0012(13) -0.0032(11)
C5 0.0321(13) 0.0432(15) 0.0293(16) -0.0095(12) 0.0012(12) -0.0056(11)
C6 0.0276(11) 0.0329(12) 0.0249(14) -0.0054(10) -0.0029(11) 0.0025(10)
C7 0.0298(12) 0.0273(11) 0.0195(13) -0.0010(9) -0.0037(11) 0.0015(10)
C8 0.0273(11) 0.0263(11) 0.0194(12) 0.0019(9) -0.0019(10) 0.0014(9)
C9 0.0279(11) 0.0227(11) 0.0195(12) 0.0014(9) -0.0027(10) 0.0004(9)
C10 0.0236(10) 0.0218(11) 0.0184(13) 0.0001(9) -0.0019(10) -0.0004(8)
C11 0.0279(11) 0.0255(11) 0.0186(12) 0.0034(9) -0.0012(10) 0.0031(9)
C12 0.0265(10) 0.0226(10) 0.0197(13) -0.0001(9) 0.0015(10) -0.0004(8)
C13 0.0244(10) 0.0230(10) 0.0179(12) 0.0019(9) 0.0005(10) -0.0009(8)
C14 0.0247(11) 0.0237(11) 0.0183(12) 0.0018(9) 0.0006(10) -0.0006(9)
C15 0.0278(11) 0.0285(12) 0.0229(14) -0.0010(10) 0.0024(10) 0.0013(9)
C16 0.0267(11) 0.0280(11) 0.0308(14) -0.0003(10) -0.0023(11) 0.0028(10)
C17 0.0325(12) 0.0264(11) 0.0250(15) 0.0040(10) -0.0051(11) 0.0029(9)
C18 0.0306(12) 0.0298(11) 0.0193(13) 0.0032(10) 0.0021(11) 0.0014(9)

loop_
_atom_type_symbol
_atom_type_description
_atom_type_scat_dispersion_real
_atom_type_scat_dispersion_imag
_atom_type_scat_source
C C 0.0181 0.0091 'International Tables Vol C Tables 4.2.6.8 and 6.1.1.4'
H H 0.0000 0.0000 'International Tables Vol C Tables 4.2.6.8 and 6.1.1.4'
O O 0.0492 0.0322 'International Tables Vol C Tables 4.2.6.8 and 6.1.1.4'

loop_
_geom_angle_atom_site_label_1
_geom_angle_atom_site_label_2
_geom_angle_atom_site_label_3
_geom_angle
_geom_angle_site_symmetry_1
_geom_angle_site_symmetry_3
_geom_angle_publ_flag
C2 O1 H1 109.5 . . ?
C11 O4 C14 118.6(2) . . ?
C2 C1 C7 119.9(2) . . ?
C6 C1 C2 117.6(2) . . ?
C6 C1 C7 122.5(2) . . ?
O1 C2 C1 121.8(2) . . ?
O1 C2 C3 118.1(2) . . ?
C3 C2 C1 120.1(3) . . ?
C2 C3 H3 119.6 . . ?
C4 C3 C2 120.8(3) . . ?
C4 C3 H3 119.6 . . ?
C3 C4 H4 119.8 . . ?
C3 C4 C5 120.4(3) . . ?
C5 C4 H4 119.8 . . ?
C4 C5 H5 120.5 . . ?
C6 C5 C4 119.0(3) . . ?
C6 C5 H5 120.5 . . ?
C1 C6 H6 118.9 . . ?
C5 C6 C1 122.2(2) . . ?
C5 C6 H6 118.9 . . ?
O2 C7 C1 119.6(2) . . ?
O2 C7 C8 120.0(2) . . ?
C1 C7 C8 120.4(2) . . ?
C7 C8 H8 120.6 . . ?
C9 C8 C7 118.8(2) . . ?
C9 C8 H8 120.6 . . ?
C8 C9 H9 116.0 . . ?
C8 C9 C10 128.0(2) . . ?
C10 C9 H9 116.0 . . ?
C11 C10 C9 115.4(2) . . ?
C11 C10 C12 120.0(2) . . ?
C12 C10 C9 124.6(2) . . ?
O4 C11 C10 125.1(2) . . ?
O4 C11 H11 117.5 . . ?
C10 C11 H11 117.5 . . ?
O3 C12 C10 124.1(2) . . ?
O3 C12 C13 121.9(2) . . ?
C10 C12 C13 114.0(2) . . ?
C14 C13 C12 120.3(2) . . ?
C14 C13 C18 117.7(2) . . ?
C18 C13 C12 122.0(2) . . ?
O4 C14 C13 121.9(2) . . ?
O4 C14 C15 115.7(2) . . ?
C13 C14 C15 122.3(2) . . ?
C14 C15 H15 120.7 . . ?
C16 C15 C14 118.7(2) . . ?
C16 C15 H15 120.7 . . ?
C15 C16 H16 119.8 . . ?
C15 C16 C17 120.3(2) . . ?
C17 C16 H16 119.8 . . ?
C16 C17 H17 119.9 . . ?
C18 C17 C16 120.2(2) . . ?
C18 C17 H17 119.9 . . ?
C13 C18 H18 119.6 . . ?
C17 C18 C13 120.8(2) . . ?
C17 C18 H18 119.6 . . ?

loop_
_geom_bond_atom_site_label_1
_geom_bond_atom_site_label_2
_geom_bond_distance
_geom_bond_site_symmetry_2
_geom_bond_publ_flag
O1 H1 0.8200 . ?
O1 C2 1.352(4) . ?
O2 C7 1.246(3) . ?
O3 C12 1.224(3) . ?
O4 C11 1.349(3) . ?
O4 C14 1.368(3) . ?
C1 C2 1.421(3) . ?
C1 C6 1.396(4) . ?
C1 C7 1.475(3) . ?
C2 C3 1.391(4) . ?
C3 H3 0.9300 . ?
C3 C4 1.374(5) . ?
C4 H4 0.9300 . ?
C4 C5 1.400(4) . ?
C5 H5 0.9300 . ?
C5 C6 1.384(4) . ?
C6 H6 0.9300 . ?
C7 C8 1.482(3) . ?
C8 H8 0.9300 . ?
C8 C9 1.337(4) . ?
C9 H9 0.9300 . ?
C9 C10 1.463(3) . ?
C10 C11 1.354(3) . ?
C10 C12 1.462(3) . ?
C11 H11 0.9300 . ?
C12 C13 1.485(3) . ?
C13 C14 1.388(3) . ?
C13 C18 1.401(3) . ?
C14 C15 1.398(3) . ?
C15 H15 0.9300 . ?
C15 C16 1.378(4) . ?
C16 H16 0.9300 . ?
C16 C17 1.397(4) . ?
C17 H17 0.9300 . ?
C17 C18 1.382(4) . ?
C18 H18 0.9300 . ?

loop_
_geom_torsion_atom_site_label_1
_geom_torsion_atom_site_label_2
_geom_torsion_atom_site_label_3
_geom_torsion_atom_site_label_4
_geom_torsion
_geom_torsion_site_symmetry_1
_geom_torsion_site_symmetry_2
_geom_torsion_site_symmetry_3
_geom_torsion_site_symmetry_4
_geom_torsion_publ_flag
O1 C2 C3 C4 179.6(2) . . . . ?
O2 C7 C8 C9 -4.6(4) . . . . ?
O3 C12 C13 C14 177.7(2) . . . . ?
O3 C12 C13 C18 -1.0(4) . . . . ?
O4 C14 C15 C16 179.7(2) . . . . ?
C1 C2 C3 C4 -0.6(4) . . . . ?
C1 C7 C8 C9 175.7(2) . . . . ?
C2 C1 C6 C5 -0.6(4) . . . . ?
C2 C1 C7 O2 -3.8(4) . . . . ?
C2 C1 C7 C8 175.8(2) . . . . ?
C2 C3 C4 C5 -0.8(4) . . . . ?
C3 C4 C5 C6 1.5(4) . . . . ?
C4 C5 C6 C1 -0.8(4) . . . . ?
C6 C1 C2 O1 -178.9(2) . . . . ?
C6 C1 C2 C3 1.3(3) . . . . ?
C6 C1 C7 O2 175.4(2) . . . . ?
C6 C1 C7 C8 -5.0(4) . . . . ?
C7 C1 C2 O1 0.3(4) . . . . ?
C7 C1 C2 C3 -179.5(2) . . . . ?
C7 C1 C6 C5 -179.7(2) . . . . ?
C7 C8 C9 C10 -178.7(2) . . . . ?
C8 C9 C10 C11 176.6(2) . . . . ?
C8 C9 C10 C12 -3.8(4) . . . . ?
C9 C10 C11 O4 -178.7(2) . . . . ?
C9 C10 C12 O3 1.3(4) . . . . ?
C9 C10 C12 C13 -179.1(2) . . . . ?
C10 C12 C13 C14 -1.9(3) . . . . ?
C10 C12 C13 C18 179.4(2) . . . . ?
C11 O4 C14 C13 0.6(3) . . . . ?
C11 O4 C14 C15 -179.8(2) . . . . ?
C11 C10 C12 O3 -179.2(2) . . . . ?
C11 C10 C12 C13 0.4(3) . . . . ?
C12 C10 C11 O4 1.7(4) . . . . ?
C12 C13 C14 O4 1.5(3) . . . . ?
C12 C13 C14 C15 -178.1(2) . . . . ?
C12 C13 C18 C17 178.6(2) . . . . ?
C13 C14 C15 C16 -0.7(4) . . . . ?
C14 O4 C11 C10 -2.3(4) . . . . ?
C14 C13 C18 C17 -0.2(4) . . . . ?
C14 C15 C16 C17 0.1(4) . . . . ?
C15 C16 C17 C18 0.3(4) . . . . ?
C16 C17 C18 C13 -0.3(4) . . . . ?
C18 C13 C14 O4 -179.7(2) . . . . ?
C18 C13 C14 C15 0.7(3) . . . . ?

loop_
_twin_individual_id
_twin_individual_mass_fraction_refined
1 0.9(3)
2 0.1(3)
